data_7112813
loop_
_publ_author_name
'Braunschweig, Holger'
'Radacki, Krzysztof'
'Schneider, Achim'

_publ_section_title
;
 Reactivity of an oxoboryl complex toward fluorinated aryl boron reagents.
;
_journal_issue 35
_journal_name_full 'Chemical communications (Cambridge, England)'
_journal_page_first 6473
_journal_page_last 6475
_journal_paper_doi 10.1039/c0cc01802c
_journal_volume 46
_journal_year 2010
_chemical_formula_moiety 'C38 H69 B N O P2 Pt, C32 H12 B F24, 0.5(C H2 Cl2)'
_chemical_formula_sum 'C70.5 H82 B2 Cl F24 N O P2 Pt'
_chemical_formula_weight 1729.47
_chemical_name_common
;
?
;
_chemical_name_systematic
;
?
;
_space_group_IT_number 2
_symmetry_cell_setting triclinic
_symmetry_space_group_name_Hall '-P 1'
_symmetry_space_group_name_H-M 'P -1'
_atom_sites_solution_hydrogens geom
_atom_sites_solution_primary direct
_atom_sites_solution_secondary difmap
_audit_creation_method SHELXL-97
_cell_angle_alpha 113.808(3)
_cell_angle_beta 90.612(3)
_cell_angle_gamma 109.200(3)
_cell_formula_units_Z 2
_cell_length_a 13.2444(10)
_cell_length_b 17.0408(14)
_cell_length_c 19.2096(17)
_cell_measurement_reflns_used 9644
_cell_measurement_temperature 100(2)
_cell_measurement_theta_max 25.62
_cell_measurement_theta_min 2.35
_cell_volume 3694.0(5)
_computing_cell_refinement 'Saint+ ver. 7.53A (Bruker AXS)'
_computing_data_collection 'APEX2 ver. 2008.3 (Bruker AXS)'
_computing_data_reduction 'Saint+ ver. 7.53A (Bruker AXS)'
_computing_molecular_graphics 'XP ver. 5.1 (Bruker AXS, 1998)'
_computing_publication_material 'SHELXL-97 (Sheldrick, 2008)'
_computing_structure_refinement 'SHELXL-97 (Sheldrick, 1997)'
_computing_structure_solution 'SHELXS-97 (Sheldrick, 1990)'
_diffrn_ambient_temperature 100(2)
_diffrn_measured_fraction_theta_full 0.993
_diffrn_measured_fraction_theta_max 0.976
_diffrn_measurement_device_type 'Bruker APEX-II CCD'
_diffrn_measurement_method '\f and \w scans'
_diffrn_radiation_monochromator 'multi-layer mirror'
_diffrn_radiation_source 'rotating anode'
_diffrn_radiation_type MoK\a
_diffrn_radiation_wavelength 0.71073
_diffrn_reflns_av_R_equivalents 0.0605
_diffrn_reflns_av_sigmaI/netI 0.0369
_diffrn_reflns_limit_h_max 15
_diffrn_reflns_limit_h_min -16
_diffrn_reflns_limit_k_max 21
_diffrn_reflns_limit_k_min -21
_diffrn_reflns_limit_l_max 24
_diffrn_reflns_limit_l_min -24
_diffrn_reflns_number 135969
_diffrn_reflns_theta_full 26.00
_diffrn_reflns_theta_max 26.79
_diffrn_reflns_theta_min 1.40
_exptl_absorpt_coefficient_mu 2.082
_exptl_absorpt_correction_T_max 0.7454
_exptl_absorpt_correction_T_min 0.6142
_exptl_absorpt_correction_type multi-scan
_exptl_absorpt_process_details 'Sadabs 2008/1 (Brucker 2008)'
_exptl_crystal_colour colourless
_exptl_crystal_density_diffrn 1.555
_exptl_crystal_density_method 'not measured'
_exptl_crystal_description block
_exptl_crystal_F_000 1742
_exptl_crystal_size_max 0.34
_exptl_crystal_size_mid 0.31
_exptl_crystal_size_min 0.22
_refine_diff_density_max 2.452
_refine_diff_density_min -1.795
_refine_diff_density_rms 0.099
_refine_ls_extinction_method none
_refine_ls_goodness_of_fit_ref 1.046
_refine_ls_hydrogen_treatment constr
_refine_ls_matrix_type full
_refine_ls_number_parameters 957
_refine_ls_number_reflns 15421
_refine_ls_number_restraints 330
_refine_ls_restrained_S_all 1.057
_refine_ls_R_factor_all 0.0430
_refine_ls_R_factor_gt 0.0354
_refine_ls_shift/su_max 0.002
_refine_ls_shift/su_mean 0.000
_refine_ls_structure_factor_coef Fsqd
_refine_ls_weighting_details 'calc w=1/[\s^2^(Fo^2^)+(0.0388P)^2^+7.8666P] where P=(Fo^2^+2Fc^2^)/3'
_refine_ls_weighting_scheme calc
_refine_ls_wR_factor_gt 0.0852
_refine_ls_wR_factor_ref 0.0892
_reflns_number_gt 13681
_reflns_number_total 15421
_reflns_threshold_expression >2sigma(I)
_cod_data_source_file c0cc01802c.txt
_cod_data_source_block kr472
_cod_depositor_comments
;
The following automatic conversions were performed:

'_symmetry_cell_setting' value 'Triclinic' changed to 'triclinic'
according to
/usr/data/users/saulius/automatic-downloads/retrospective/RSC/lib/dictionaries/cif_core.dic
dictionary named 'cif_core.dic' version 2.4.2 from 2011-04-26.

Automatic conversion script
Id: cif_fix_values 2281 2013-09-26 08:29:07Z andrius 
;
_cod_original_sg_symbol_H-M P-1
_cod_original_formula_sum 'C70.50 H82 B2 Cl F24 N O P2 Pt'
_cod_database_code 7112813

loop_
_symmetry_equiv_pos_as_xyz
'x, y, z'
'-x, -y, -z'

loop_
_atom_site_label
_atom_site_type_symbol
_atom_site_fract_x
_atom_site_fract_y
_atom_site_fract_z
_atom_site_U_iso_or_equiv
_atom_site_adp_type
_atom_site_occupancy
_atom_site_symmetry_multiplicity
_atom_site_calc_flag
_atom_site_refinement_flags
_atom_site_disorder_assembly
_atom_site_disorder_group
Pt1 Pt 0.693111(10) 0.847172(8) 0.871594(7) 0.02210(5) Uani 1 1 d . . .
B1 B 0.5865(4) 0.8743(3) 0.9394(3) 0.0363(10) Uani 1 1 d . . .
O1 O 0.5227(3) 0.8910(2) 0.98137(19) 0.0485(8) Uani 1 1 d . . .
N1 N 0.8111(3) 0.8243(2) 0.80250(18) 0.0285(7) Uani 1 1 d . . .
C2 C 0.8766(3) 0.8210(3) 0.7655(2) 0.0353(9) Uani 1 1 d . . .
C3 C 0.9626(4) 0.8217(4) 0.7186(3) 0.0606(14) Uani 1 1 d . . .
H3A H 0.9756 0.8716 0.7028 0.091 Uiso 1 1 calc R . .
H3B H 0.9407 0.7626 0.6727 0.091 Uiso 1 1 calc R . .
H3C H 1.0292 0.8312 0.7488 0.091 Uiso 1 1 calc R . .
P1 P 0.62398(7) 0.69671(6) 0.85986(5) 0.02122(18) Uani 1 1 d . . .
C1_1 C 0.5636(3) 0.6883(2) 0.94395(19) 0.0243(7) Uani 1 1 d . . .
H1_1 H 0.5035 0.7122 0.9464 0.029 Uiso 1 1 calc R . .
C2_1 C 0.6400(3) 0.7521(3) 1.0211(2) 0.0338(9) Uani 1 1 d . . .
H2A_1 H 0.6995 0.7300 1.0244 0.041 Uiso 1 1 calc R . .
H2B_1 H 0.6723 0.8151 1.0246 0.041 Uiso 1 1 calc R . .
C3_1 C 0.5781(3) 0.7542(3) 1.0881(2) 0.0409(10) Uani 1 1 d . . .
H3A_1 H 0.6288 0.7937 1.1376 0.049 Uiso 1 1 calc R . .
H3B_1 H 0.5224 0.7810 1.0873 0.049 Uiso 1 1 calc R . .
C4_1 C 0.5239(4) 0.6576(3) 1.0823(2) 0.0428(11) Uani 1 1 d . . .
H4A_1 H 0.4820 0.6601 1.1250 0.051 Uiso 1 1 calc R . .
H4B_1 H 0.5800 0.6329 1.0875 0.051 Uiso 1 1 calc R . .
C5_1 C 0.4482(3) 0.5939(3) 1.0053(2) 0.0355(9) Uani 1 1 d . . .
H5A_1 H 0.3885 0.6157 1.0020 0.043 Uiso 1 1 calc R . .
H5B_1 H 0.4161 0.5310 1.0021 0.043 Uiso 1 1 calc R . .
C6_1 C 0.5094(3) 0.5910(3) 0.9375(2) 0.0299(8) Uani 1 1 d . . .
H6A_1 H 0.5650 0.5640 0.9378 0.036 Uiso 1 1 calc R . .
H6B_1 H 0.4582 0.5518 0.8882 0.036 Uiso 1 1 calc R . .
C1_2 C 0.5131(3) 0.6218(2) 0.77719(19) 0.0226(7) Uani 1 1 d . . .
H1_2 H 0.4936 0.5575 0.7716 0.027 Uiso 1 1 calc R . .
C2_2 C 0.4105(3) 0.6453(3) 0.7888(2) 0.0297(8) Uani 1 1 d . . .
H2A_2 H 0.3866 0.6427 0.8368 0.036 Uiso 1 1 calc R . .
H2B_2 H 0.4265 0.7087 0.7943 0.036 Uiso 1 1 calc R . .
C3_2 C 0.3200(3) 0.5777(3) 0.7204(2) 0.0325(8) Uani 1 1 d . . .
H3A_2 H 0.2999 0.5150 0.7177 0.039 Uiso 1 1 calc R . .
H3B_2 H 0.2553 0.5951 0.7280 0.039 Uiso 1 1 calc R . .
C4_2 C 0.3551(3) 0.5769(3) 0.6450(2) 0.0340(9) Uani 1 1 d . . .
H4A_2 H 0.3679 0.6378 0.6455 0.041 Uiso 1 1 calc R . .
H4B_2 H 0.2965 0.5301 0.6014 0.041 Uiso 1 1 calc R . .
C5_2 C 0.4585(3) 0.5554(3) 0.6338(2) 0.0309(8) Uani 1 1 d . . .
H5A_2 H 0.4821 0.5586 0.5860 0.037 Uiso 1 1 calc R . .
H5B_2 H 0.4433 0.4919 0.6278 0.037 Uiso 1 1 calc R . .
C6_2 C 0.5495(3) 0.6229(2) 0.7021(2) 0.0283(8) Uani 1 1 d . . .
H6A_2 H 0.5693 0.6857 0.7054 0.034 Uiso 1 1 calc R . .
H6B_2 H 0.6143 0.6055 0.6944 0.034 Uiso 1 1 calc R . .
C1_3 C 0.7275(3) 0.6438(2) 0.8380(2) 0.0275(8) Uani 1 1 d . . .
H1_3 H 0.7582 0.6587 0.7956 0.033 Uiso 1 1 calc R . .
C2_3 C 0.6907(4) 0.5390(3) 0.8041(2) 0.0376(9) Uani 1 1 d . . .
H2A_3 H 0.6300 0.5104 0.7606 0.045 Uiso 1 1 calc R . .
H2B_3 H 0.6651 0.5178 0.8439 0.045 Uiso 1 1 calc R . .
C3_3 C 0.7870(4) 0.5103(3) 0.7755(2) 0.0405(10) Uani 1 1 d . . .
H3A_3 H 0.7646 0.4427 0.7558 0.049 Uiso 1 1 calc R . .
H3B_3 H 0.8072 0.5264 0.7322 0.049 Uiso 1 1 calc R . .
C4_3 C 0.8838(4) 0.5560(4) 0.8377(3) 0.0545(13) Uani 1 1 d . . .
H4A_3 H 0.9450 0.5396 0.8155 0.065 Uiso 1 1 calc R . .
H4B_3 H 0.8669 0.5328 0.8775 0.065 Uiso 1 1 calc R . .
C5_3 C 0.9175(4) 0.6600(3) 0.8754(3) 0.0517(12) Uani 1 1 d . . .
H5A_3 H 0.9760 0.6863 0.9199 0.062 Uiso 1 1 calc R . .
H5B_3 H 0.9469 0.6842 0.8379 0.062 Uiso 1 1 calc R . .
C6_3 C 0.8245(3) 0.6909(3) 0.9029(2) 0.0348(9) Uani 1 1 d . . .
H6A_3 H 0.8484 0.7585 0.9215 0.042 Uiso 1 1 calc R . .
H6B_3 H 0.8027 0.6759 0.9465 0.042 Uiso 1 1 calc R . .
P2 P 0.73857(7) 0.99719(6) 0.88338(5) 0.02080(18) Uani 1 1 d . . .
C1_4 C 0.8727(3) 1.0421(2) 0.85674(19) 0.0219(7) Uani 1 1 d . . .
H1_4 H 0.8750 0.9908 0.8080 0.026 Uiso 1 1 calc R . .
C2_4 C 0.9666(3) 1.0604(2) 0.9156(2) 0.0271(8) Uani 1 1 d . . .
H2A_4 H 0.9697 1.1119 0.9652 0.033 Uiso 1 1 calc R . .
H2B_4 H 0.9537 1.0050 0.9247 0.033 Uiso 1 1 calc R . .
C3_4 C 1.0744(3) 1.0843(3) 0.8870(2) 0.0315(8) Uani 1 1 d . . .
H3A_4 H 1.1338 1.0987 0.9271 0.038 Uiso 1 1 calc R . .
H3B_4 H 1.0739 1.0305 0.8402 0.038 Uiso 1 1 calc R . .
C4_4 C 1.0948(3) 1.1661(3) 0.8685(2) 0.0318(8) Uani 1 1 d . . .
H4A_4 H 1.1632 1.1779 0.8474 0.038 Uiso 1 1 calc R . .
H4B_4 H 1.1031 1.2215 0.9166 0.038 Uiso 1 1 calc R . .
C5_4 C 1.0021(3) 1.1493(3) 0.8103(2) 0.0272(8) Uani 1 1 d . . .
H5A_4 H 1.0158 1.2052 0.8018 0.033 Uiso 1 1 calc R . .
H5B_4 H 0.9992 1.0983 0.7604 0.033 Uiso 1 1 calc R . .
C6_4 C 0.8934(3) 1.1251(2) 0.8376(2) 0.0251(7) Uani 1 1 d . . .
H6A_4 H 0.8347 1.1102 0.7968 0.030 Uiso 1 1 calc R . .
H6B_4 H 0.8928 1.1788 0.8841 0.030 Uiso 1 1 calc R . .
C1_5 C 0.7302(3) 1.0775(2) 0.9803(2) 0.0266(8) Uani 1 1 d . . .
H1_5 H 0.6514 1.0576 0.9842 0.032 Uiso 1 1 calc R . .
C2_5 C 0.7645(4) 1.1785(3) 0.9958(2) 0.0412(10) Uani 1 1 d . . .
H2A_5 H 0.7267 1.1837 0.9541 0.049 Uiso 1 1 calc R . .
H2B_5 H 0.8435 1.2041 0.9965 0.049 Uiso 1 1 calc R . .
C3_5 C 0.7369(4) 1.2335(3) 1.0735(3) 0.0578(14) Uani 1 1 d . . .
H3A_5 H 0.7649 1.2995 1.0845 0.069 Uiso 1 1 calc R . .
H3B_5 H 0.6571 1.2131 1.0699 0.069 Uiso 1 1 calc R . .
C4_5 C 0.7838(4) 1.2223(4) 1.1387(3) 0.0645(17) Uani 1 1 d . . .
H4A_5 H 0.8638 1.2519 1.1479 0.077 Uiso 1 1 calc R . .
H4B_5 H 0.7573 1.2537 1.1862 0.077 Uiso 1 1 calc R . .
C5_5 C 0.7536(4) 1.1231(4) 1.1219(2) 0.0509(13) Uani 1 1 d . . .
H5A_5 H 0.6743 1.0954 1.1189 0.061 Uiso 1 1 calc R . .
H5B_5 H 0.7898 1.1185 1.1647 0.061 Uiso 1 1 calc R . .
C6_5 C 0.7860(3) 1.0691(3) 1.0462(2) 0.0385(10) Uani 1 1 d . . .
H6A_5 H 0.7635 1.0036 1.0363 0.046 Uiso 1 1 calc R . .
H6B_5 H 0.8657 1.0941 1.0496 0.046 Uiso 1 1 calc R . .
C1_6 C 0.6414(3) 0.9961(2) 0.81343(19) 0.0236(7) Uani 1 1 d . . .
H1_6 H 0.6688 1.0577 0.8125 0.028 Uiso 1 1 calc R . .
C2_6 C 0.6390(3) 0.9238(3) 0.7328(2) 0.0298(8) Uani 1 1 d . . .
H2A_6 H 0.7130 0.9376 0.7199 0.036 Uiso 1 1 calc R . .
H2B_6 H 0.6149 0.8623 0.7327 0.036 Uiso 1 1 calc R . .
C3_6 C 0.5626(3) 0.9221(3) 0.6716(2) 0.0379(9) Uani 1 1 d . . .
H3A_6 H 0.5912 0.9811 0.6672 0.045 Uiso 1 1 calc R . .
H3B_6 H 0.5590 0.8720 0.6209 0.045 Uiso 1 1 calc R . .
C4_6 C 0.4489(3) 0.9072(3) 0.6923(2) 0.0399(10) Uani 1 1 d . . .
H4A_6 H 0.4021 0.9105 0.6538 0.048 Uiso 1 1 calc R . .
H4B_6 H 0.4169 0.8452 0.6910 0.048 Uiso 1 1 calc R . .
C5_6 C 0.4530(3) 0.9799(3) 0.7723(2) 0.0363(9) Uani 1 1 d . . .
H5A_6 H 0.3790 0.9681 0.7852 0.044 Uiso 1 1 calc R . .
H5B_6 H 0.4797 1.0414 0.7723 0.044 Uiso 1 1 calc R . .
C6_6 C 0.5271(3) 0.9794(3) 0.8333(2) 0.0306(8) Uani 1 1 d . . .
H6A_6 H 0.4982 0.9192 0.8358 0.037 Uiso 1 1 calc R . .
H6B_6 H 0.5294 1.0281 0.8845 0.037 Uiso 1 1 calc R . .
B2 B 1.0124(3) 0.7072(2) 0.3803(2) 0.0180(7) Uani 1 1 d . . .
C1_7 C 1.0794(3) 0.8158(2) 0.43746(18) 0.0190(6) Uani 1 1 d . . .
C2_7 C 1.0961(3) 0.8844(2) 0.41214(19) 0.0192(7) Uani 1 1 d . . .
H2_7 H 1.0748 0.8671 0.3591 0.023 Uiso 1 1 calc R . .
C3_7 C 1.1430(3) 0.9777(2) 0.46242(19) 0.0224(7) Uani 1 1 d . . .
C4_7 C 1.1748(3) 1.0054(2) 0.5400(2) 0.0246(7) Uani 1 1 d . . .
H4_7 H 1.2066 1.0690 0.5743 0.030 Uiso 1 1 calc R . .
C5_7 C 1.1594(3) 0.9385(2) 0.56687(19) 0.0231(7) Uani 1 1 d . . .
C6_7 C 1.1124(3) 0.8455(2) 0.51634(19) 0.0210(7) Uani 1 1 d . . .
H6_7 H 1.1025 0.8008 0.5359 0.025 Uiso 1 1 calc R . .
C7_7 C 1.1616(3) 1.0497(2) 0.4341(2) 0.0282(8) Uani 1 1 d D . .
F1_7 F 1.1345(2) 1.01636(15) 0.35802(13) 0.0512(7) Uani 1 1 d D . .
F2_7 F 1.10582(19) 1.10456(15) 0.46575(15) 0.0427(6) Uani 1 1 d D . .
F3_7 F 1.26604(17) 1.10600(14) 0.45150(13) 0.0365(5) Uani 1 1 d D . .
C8_7 C 1.1912(3) 0.9691(3) 0.6509(2) 0.0321(8) Uani 1 1 d D . .
F4_7 F 1.1259(2) 1.0079(2) 0.69262(13) 0.0563(8) Uani 1 1 d D . .
F5_7 F 1.2918(2) 1.03208(16) 0.67851(14) 0.0482(6) Uani 1 1 d D . .
F6_7 F 1.18791(18) 0.90006(15) 0.66889(12) 0.0353(5) Uani 1 1 d D . .
C1_8 C 1.0555(3) 0.6393(2) 0.40256(17) 0.0187(7) Uani 1 1 d . . .
C2_8 C 1.1658(3) 0.6631(2) 0.42649(19) 0.0220(7) Uani 1 1 d . . .
H2_8 H 1.2143 0.7231 0.4365 0.026 Uiso 1 1 calc R . .
C3_8 C 1.2070(3) 0.6024(2) 0.43622(19) 0.0240(7) Uani 1 1 d . . .
C4_8 C 1.1390(3) 0.5146(2) 0.42274(19) 0.0250(7) Uani 1 1 d . . .
H4_8 H 1.1668 0.4729 0.4294 0.030 Uiso 1 1 calc R . .
C5_8 C 1.0293(3) 0.4892(2) 0.39937(18) 0.0214(7) Uani 1 1 d . . .
C6_8 C 0.9883(3) 0.5499(2) 0.38895(18) 0.0202(7) Uani 1 1 d . . .
H6_8 H 0.9128 0.5301 0.3721 0.024 Uiso 1 1 calc R . .
C7_8 C 1.3270(3) 0.6329(3) 0.4595(2) 0.0334(9) Uani 1 1 d D . .
F1_8 F 1.3827(2) 0.6601(3) 0.4118(2) 0.0819(12) Uani 1 1 d D . .
F2_8 F 1.3642(2) 0.7044(2) 0.52832(17) 0.0667(9) Uani 1 1 d D . .
F3_8 F 1.3574(2) 0.5689(2) 0.4646(2) 0.0694(9) Uani 1 1 d D . .
C8_8 C 0.9555(3) 0.3932(2) 0.3788(2) 0.0278(8) Uani 1 1 d D . .
F4_8 F 0.98918(19) 0.35357(14) 0.41755(12) 0.0340(5) Uani 1 1 d D . .
F5_8 F 0.9461(2) 0.33784(15) 0.30384(12) 0.0484(7) Uani 1 1 d D . .
F6_8 F 0.85447(19) 0.38545(16) 0.39143(16) 0.0458(6) Uani 1 1 d D . .
C1_9 C 0.8860(3) 0.6950(2) 0.39030(17) 0.0171(6) Uani 1 1 d . . .
C2_9 C 0.8191(3) 0.7092(2) 0.34323(18) 0.0195(7) Uani 1 1 d . . .
H2_9 H 0.8457 0.7207 0.3012 0.023 Uiso 1 1 calc R . .
C3_9 C 0.7154(3) 0.7072(2) 0.35551(19) 0.0219(7) Uani 1 1 d . A .
C4_9 C 0.6757(3) 0.6959(2) 0.4185(2) 0.0224(7) Uani 1 1 d . . .
H4_9 H 0.6052 0.6954 0.4277 0.027 Uiso 1 1 calc R . .
C5_9 C 0.7417(3) 0.6853(2) 0.46773(19) 0.0207(7) Uani 1 1 d . . .
C6_9 C 0.8429(3) 0.6825(2) 0.45285(18) 0.0191(7) Uani 1 1 d . . .
H6_9 H 0.8844 0.6716 0.4863 0.023 Uiso 1 1 calc R . .
C7_9 C 0.6443(3) 0.7147(3) 0.2992(2) 0.0348(9) Uani 1 1 d D . .
F1A_9 F 0.5860(6) 0.7683(6) 0.3369(3) 0.061(2) Uani 0.734(17) 1 d PDU A 1
F2A_9 F 0.6988(8) 0.7586(7) 0.2600(6) 0.053(2) Uani 0.734(17) 1 d PDU A 1
F3A_9 F 0.5736(5) 0.6375(3) 0.2524(4) 0.065(3) Uani 0.734(17) 1 d PDU A 1
F1B_9 F 0.5444(8) 0.6919(19) 0.3051(10) 0.068(9) Uani 0.266(17) 1 d PU A 2
F2B_9 F 0.638(2) 0.6376(13) 0.2243(8) 0.082(7) Uani 0.266(17) 1 d PU A 2
F3B_9 F 0.682(2) 0.7786(17) 0.2853(19) 0.071(9) Uani 0.266(17) 1 d PU A 2
C8_9 C 0.7047(3) 0.6808(2) 0.5400(2) 0.0285(8) Uani 1 1 d D . .
F4_9 F 0.6032(2) 0.6740(2) 0.54319(17) 0.0649(9) Uani 1 1 d DU . .
F5_9 F 0.7165(3) 0.61300(19) 0.55100(16) 0.0598(8) Uani 1 1 d DU . .
F6_9 F 0.7602(3) 0.75745(19) 0.60268(14) 0.0648(9) Uani 1 1 d DU . .
C1_10 C 1.0323(3) 0.6814(2) 0.29088(18) 0.0194(7) Uani 1 1 d . . .
C2_10 C 1.1353(3) 0.7171(2) 0.2742(2) 0.0257(8) Uani 1 1 d . . .
H2_10 H 1.1930 0.7604 0.3156 0.031 Uiso 1 1 calc R . .
C3_10 C 1.1560(4) 0.6913(3) 0.1992(2) 0.0343(9) Uani 1 1 d . . .
C4_10 C 1.0738(4) 0.6313(3) 0.1374(2) 0.0416(11) Uani 1 1 d . . .
H4_10 H 1.0871 0.6156 0.0859 0.050 Uiso 1 1 calc R . .
C5_10 C 0.9717(4) 0.5947(3) 0.1524(2) 0.0371(9) Uani 1 1 d . . .
C6_10 C 0.9518(3) 0.6175(2) 0.22746(19) 0.0269(8) Uani 1 1 d . . .
H6_10 H 0.8814 0.5887 0.2359 0.032 Uiso 1 1 calc R . .
C7_10 C 1.2711(4) 0.7274(3) 0.1868(3) 0.0516(13) Uani 1 1 d D . .
F1_10 F 1.3320(3) 0.6880(2) 0.2047(2) 0.0828(12) Uani 1 1 d D . .
F2_10 F 1.3196(2) 0.8172(2) 0.2291(2) 0.0731(10) Uani 1 1 d D . .
F3_10 F 1.2783(3) 0.7148(3) 0.1148(2) 0.0886(12) Uani 1 1 d D . .
C8_10 C 0.8816(5) 0.5272(4) 0.0873(2) 0.0625(15) Uani 1 1 d D . .
F4_10 F 0.8827(4) 0.5482(3) 0.0289(2) 0.1146(16) Uani 1 1 d D . .
F5_10 F 0.8882(4) 0.4435(2) 0.0558(2) 0.1031(14) Uani 1 1 d D . .
F6_10 F 0.7862(3) 0.5123(5) 0.1066(2) 0.200(4) Uani 1 1 d D . .
C1_11 C 0.4612(7) 1.0351(6) 0.5266(6) 0.063(3) Uani 0.50 1 d PG B -1
H1A_11 H 0.4183 1.0763 0.5171 0.076 Uiso 0.50 1 d PG B -1
H1B_11 H 0.4533 1.0379 0.5846 0.076 Uiso 0.50 1 d PG B -1
Cl1_11 Cl 0.4051(7) 0.9204(7) 0.4561(5) 0.1206(17) Uani 0.50 1 d PGU B -1
Cl2_11 Cl 0.5987(7) 1.0791(7) 0.5194(5) 0.1206(17) Uani 0.50 1 d PGU B -1

loop_
_atom_site_aniso_label
_atom_site_aniso_U_11
_atom_site_aniso_U_22
_atom_site_aniso_U_33
_atom_site_aniso_U_23
_atom_site_aniso_U_13
_atom_site_aniso_U_12
Pt1 0.01970(8) 0.01949(7) 0.02425(8) 0.00842(5) 0.00176(5) 0.00501(5)
B1 0.041(3) 0.026(2) 0.038(2) 0.0112(19) 0.011(2) 0.012(2)
O1 0.055(2) 0.0343(16) 0.0547(19) 0.0172(14) 0.0240(16) 0.0160(15)
N1 0.0307(18) 0.0225(15) 0.0341(17) 0.0128(13) 0.0060(14) 0.0111(13)
C2 0.038(2) 0.0262(19) 0.043(2) 0.0127(17) 0.0130(19) 0.0163(17)
C3 0.054(3) 0.057(3) 0.077(4) 0.025(3) 0.039(3) 0.032(3)
P1 0.0225(5) 0.0198(4) 0.0192(4) 0.0078(3) 0.0017(3) 0.0061(3)
C1_1 0.0232(18) 0.0285(18) 0.0209(17) 0.0106(14) 0.0043(14) 0.0090(15)
C2_1 0.027(2) 0.045(2) 0.0225(18) 0.0083(16) 0.0027(15) 0.0127(17)
C3_1 0.033(2) 0.061(3) 0.0199(18) 0.0088(18) 0.0034(16) 0.018(2)
C4_1 0.043(3) 0.076(3) 0.026(2) 0.028(2) 0.0150(18) 0.034(2)
C5_1 0.037(2) 0.049(2) 0.035(2) 0.0290(19) 0.0139(17) 0.0205(19)
C6_1 0.037(2) 0.033(2) 0.0266(18) 0.0170(16) 0.0075(16) 0.0158(17)
C1_2 0.0244(18) 0.0191(16) 0.0209(16) 0.0098(13) -0.0022(13) 0.0023(13)
C2_2 0.028(2) 0.0288(19) 0.0255(18) 0.0081(15) -0.0002(15) 0.0067(15)
C3_2 0.025(2) 0.032(2) 0.033(2) 0.0089(16) -0.0023(16) 0.0071(16)
C4_2 0.033(2) 0.0299(19) 0.030(2) 0.0113(16) -0.0067(16) 0.0019(16)
C5_2 0.034(2) 0.0298(19) 0.0209(17) 0.0104(15) 0.0001(15) 0.0032(16)
C6_2 0.030(2) 0.0264(18) 0.0238(18) 0.0109(15) 0.0020(15) 0.0044(15)
C1_3 0.0276(19) 0.0260(18) 0.0301(19) 0.0106(15) 0.0084(15) 0.0129(15)
C2_3 0.046(3) 0.030(2) 0.041(2) 0.0160(18) 0.0117(19) 0.0190(18)
C3_3 0.061(3) 0.035(2) 0.037(2) 0.0170(18) 0.019(2) 0.029(2)
C4_3 0.071(3) 0.069(3) 0.048(3) 0.025(2) 0.018(2) 0.053(3)
C5_3 0.038(3) 0.061(3) 0.051(3) 0.011(2) 0.002(2) 0.028(2)
C6_3 0.035(2) 0.042(2) 0.0271(19) 0.0098(17) 0.0010(16) 0.0205(18)
P2 0.0188(4) 0.0198(4) 0.0202(4) 0.0068(3) 0.0011(3) 0.0052(3)
C1_4 0.0196(17) 0.0204(16) 0.0215(16) 0.0057(13) 0.0021(13) 0.0065(13)
C2_4 0.0234(19) 0.0284(18) 0.0270(18) 0.0112(15) 0.0001(14) 0.0074(15)
C3_4 0.0234(19) 0.040(2) 0.0303(19) 0.0147(17) 0.0023(15) 0.0111(16)
C4_4 0.0213(19) 0.037(2) 0.0267(19) 0.0103(16) 0.0025(15) 0.0018(16)
C5_4 0.0267(19) 0.0283(18) 0.0251(18) 0.0123(15) 0.0044(15) 0.0069(15)
C6_4 0.0233(18) 0.0240(17) 0.0251(17) 0.0093(14) 0.0041(14) 0.0068(14)
C1_5 0.0241(19) 0.0269(18) 0.0231(17) 0.0078(14) 0.0048(14) 0.0060(15)
C2_5 0.047(3) 0.030(2) 0.035(2) 0.0056(17) 0.0141(19) 0.0099(18)
C3_5 0.063(3) 0.036(2) 0.052(3) 0.001(2) 0.027(3) 0.012(2)
C4_5 0.044(3) 0.066(3) 0.033(2) -0.009(2) 0.014(2) -0.003(2)
C5_5 0.030(2) 0.083(4) 0.022(2) 0.014(2) 0.0044(17) 0.010(2)
C6_5 0.028(2) 0.056(3) 0.0251(19) 0.0156(18) 0.0017(16) 0.0103(19)
C1_6 0.0194(17) 0.0278(18) 0.0225(17) 0.0108(14) 0.0015(13) 0.0073(14)
C2_6 0.0221(19) 0.039(2) 0.0226(18) 0.0079(16) 0.0038(14) 0.0114(16)
C3_6 0.030(2) 0.055(3) 0.0233(19) 0.0119(18) 0.0030(16) 0.0149(19)
C4_6 0.026(2) 0.059(3) 0.030(2) 0.0172(19) -0.0011(16) 0.0129(19)
C5_6 0.025(2) 0.058(3) 0.032(2) 0.0214(19) 0.0073(16) 0.0203(19)
C6_6 0.0244(19) 0.042(2) 0.0279(19) 0.0155(17) 0.0060(15) 0.0151(17)
B2 0.0197(19) 0.0185(17) 0.0181(17) 0.0081(14) 0.0036(14) 0.0093(14)
C1_7 0.0140(16) 0.0214(16) 0.0222(16) 0.0085(13) 0.0053(13) 0.0083(13)
C2_7 0.0166(16) 0.0194(15) 0.0202(16) 0.0066(13) 0.0026(12) 0.0074(13)
C3_7 0.0209(17) 0.0210(16) 0.0244(17) 0.0068(14) 0.0049(13) 0.0101(14)
C4_7 0.0213(18) 0.0189(16) 0.0259(17) 0.0021(14) 0.0033(14) 0.0075(14)
C5_7 0.0171(17) 0.0294(18) 0.0212(17) 0.0079(14) 0.0041(13) 0.0104(14)
C6_7 0.0178(17) 0.0251(17) 0.0241(17) 0.0120(14) 0.0062(13) 0.0109(14)
C7_7 0.032(2) 0.0180(16) 0.0275(18) 0.0051(14) 0.0026(15) 0.0067(15)
F1_7 0.086(2) 0.0238(11) 0.0330(13) 0.0140(10) -0.0045(12) 0.0049(12)
F2_7 0.0386(13) 0.0329(12) 0.0713(17) 0.0286(12) 0.0201(12) 0.0227(11)
F3_7 0.0306(12) 0.0263(11) 0.0510(14) 0.0182(10) 0.0124(10) 0.0064(9)
C8_7 0.033(2) 0.031(2) 0.0265(19) 0.0072(16) 0.0009(16) 0.0122(17)
F4_7 0.0762(19) 0.080(2) 0.0257(12) 0.0131(12) 0.0168(12) 0.0567(17)
F5_7 0.0483(15) 0.0400(13) 0.0371(13) 0.0128(11) -0.0171(11) -0.0014(11)
F6_7 0.0387(13) 0.0407(12) 0.0252(11) 0.0155(10) 0.0010(9) 0.0113(10)
C1_8 0.0239(17) 0.0218(16) 0.0138(14) 0.0074(12) 0.0060(12) 0.0124(14)
C2_8 0.0231(18) 0.0251(17) 0.0216(16) 0.0121(14) 0.0055(13) 0.0108(14)
C3_8 0.0255(19) 0.0330(19) 0.0204(16) 0.0130(14) 0.0066(14) 0.0171(15)
C4_8 0.036(2) 0.0277(18) 0.0209(17) 0.0124(14) 0.0058(15) 0.0204(16)
C5_8 0.0302(19) 0.0221(16) 0.0169(15) 0.0094(13) 0.0046(13) 0.0144(14)
C6_8 0.0224(17) 0.0249(17) 0.0175(15) 0.0099(13) 0.0042(13) 0.0126(14)
C7_8 0.028(2) 0.042(2) 0.039(2) 0.0234(19) 0.0027(17) 0.0171(17)
F1_8 0.0299(15) 0.166(4) 0.097(2) 0.100(3) 0.0226(15) 0.0370(19)
F2_8 0.0389(15) 0.0618(18) 0.0691(19) 0.0016(15) -0.0144(14) 0.0161(14)
F3_8 0.0403(16) 0.0581(17) 0.122(3) 0.0437(18) -0.0095(16) 0.0267(14)
C8_8 0.037(2) 0.0246(17) 0.0248(18) 0.0112(14) 0.0015(15) 0.0140(16)
F4_8 0.0532(14) 0.0255(11) 0.0305(11) 0.0164(9) 0.0009(10) 0.0176(10)
F5_8 0.085(2) 0.0260(11) 0.0221(11) 0.0059(9) -0.0015(12) 0.0116(12)
F6_8 0.0367(14) 0.0318(12) 0.0751(18) 0.0316(12) 0.0073(12) 0.0092(10)
C1_9 0.0207(17) 0.0144(14) 0.0158(15) 0.0060(12) 0.0027(12) 0.0066(12)
C2_9 0.0234(18) 0.0172(15) 0.0183(15) 0.0075(13) 0.0045(13) 0.0081(13)
C3_9 0.0205(17) 0.0196(16) 0.0257(17) 0.0103(14) -0.0013(14) 0.0068(13)
C4_9 0.0172(17) 0.0188(16) 0.0302(18) 0.0089(14) 0.0040(14) 0.0073(13)
C5_9 0.0199(17) 0.0173(15) 0.0254(17) 0.0095(13) 0.0075(13) 0.0069(13)
C6_9 0.0237(17) 0.0161(15) 0.0189(15) 0.0076(12) 0.0011(13) 0.0086(13)
C7_9 0.027(2) 0.041(2) 0.041(2) 0.0224(19) -0.0012(17) 0.0119(18)
F1A_9 0.059(4) 0.097(6) 0.061(3) 0.041(3) 0.013(3) 0.060(4)
F2A_9 0.037(3) 0.085(6) 0.064(5) 0.059(5) 0.006(3) 0.022(3)
F3A_9 0.064(5) 0.042(3) 0.068(4) 0.027(3) -0.045(4) -0.009(3)
F1B_9 0.017(6) 0.14(3) 0.073(13) 0.078(17) 0.002(6) 0.025(9)
F2B_9 0.118(16) 0.092(11) 0.031(7) -0.008(6) -0.032(8) 0.076(11)
F3B_9 0.081(19) 0.040(8) 0.089(19) 0.050(12) -0.048(12) -0.008(9)
C8_9 0.030(2) 0.0299(19) 0.034(2) 0.0171(16) 0.0136(16) 0.0159(16)
F4_9 0.0452(16) 0.126(3) 0.0711(19) 0.073(2) 0.0399(15) 0.0501(18)
F5_9 0.104(2) 0.0692(18) 0.0658(18) 0.0576(16) 0.0588(17) 0.0659(18)
F6_9 0.095(2) 0.0516(16) 0.0236(12) 0.0113(12) 0.0149(13) 0.0039(15)
C1_10 0.0270(18) 0.0170(15) 0.0220(16) 0.0107(13) 0.0088(13) 0.0144(13)
C2_10 0.034(2) 0.0218(17) 0.0323(19) 0.0158(15) 0.0156(16) 0.0173(15)
C3_10 0.050(3) 0.032(2) 0.042(2) 0.0246(18) 0.030(2) 0.0285(19)
C4_10 0.072(3) 0.043(2) 0.027(2) 0.0179(18) 0.029(2) 0.038(2)
C5_10 0.054(3) 0.036(2) 0.0228(19) 0.0069(16) 0.0097(18) 0.025(2)
C6_10 0.035(2) 0.0240(17) 0.0216(17) 0.0068(14) 0.0069(15) 0.0146(15)
C7_10 0.068(3) 0.054(3) 0.072(3) 0.047(3) 0.051(3) 0.042(3)
F1_10 0.066(2) 0.101(3) 0.161(4) 0.104(3) 0.075(2) 0.063(2)
F2_10 0.0568(19) 0.0561(18) 0.126(3) 0.0520(19) 0.0577(19) 0.0265(15)
F3_10 0.106(3) 0.121(3) 0.085(2) 0.072(2) 0.077(2) 0.060(2)
C8_10 0.070(4) 0.082(4) 0.018(2) 0.001(2) 0.006(2) 0.034(3)
F4_10 0.172(4) 0.094(3) 0.053(2) 0.026(2) -0.043(2) 0.030(3)
F5_10 0.148(4) 0.055(2) 0.055(2) 0.0033(17) -0.019(2) 0.002(2)
F6_10 0.062(3) 0.331(8) 0.038(2) -0.055(3) -0.0194(18) 0.038(4)
C1_11 0.039(6) 0.072(7) 0.101(9) 0.051(7) 0.026(6) 0.029(5)
Cl1_11 0.1061(17) 0.1098(16) 0.133(4) 0.047(2) 0.044(2) 0.0298(13)
Cl2_11 0.1061(17) 0.1098(16) 0.133(4) 0.047(2) 0.044(2) 0.0298(13)

loop_
_atom_type_symbol
_atom_type_description
_atom_type_scat_dispersion_real
_atom_type_scat_dispersion_imag
_atom_type_scat_source
C C 0.0033 0.0016 'International Tables Vol C Tables 4.2.6.8 and 6.1.1.4'
H H 0.0000 0.0000 'International Tables Vol C Tables 4.2.6.8 and 6.1.1.4'
B B 0.0013 0.0007 'International Tables Vol C Tables 4.2.6.8 and 6.1.1.4'
N N 0.0061 0.0033 'International Tables Vol C Tables 4.2.6.8 and 6.1.1.4'
O O 0.0106 0.0060 'International Tables Vol C Tables 4.2.6.8 and 6.1.1.4'
F F 0.0171 0.0103 'International Tables Vol C Tables 4.2.6.8 and 6.1.1.4'
P P 0.1023 0.0942 'International Tables Vol C Tables 4.2.6.8 and 6.1.1.4'
Pt Pt -1.7033 8.3905 'International Tables Vol C Tables 4.2.6.8 and 6.1.1.4'
Cl Cl 0.1484 0.1585 'International Tables Vol C Tables 4.2.6.8 and 6.1.1.4'

loop_
_geom_angle_atom_site_label_1
_geom_angle_atom_site_label_2
_geom_angle_atom_site_label_3
_geom_angle
B1 Pt1 N1 177.46(16)
B1 Pt1 P1 87.96(13)
N1 Pt1 P1 94.13(8)
B1 Pt1 P2 85.91(13)
N1 Pt1 P2 92.12(8)
P1 Pt1 P2 172.36(3)
O1 B1 Pt1 179.2(4)
C2 N1 Pt1 172.7(3)
N1 C2 C3 177.0(4)
C2 C3 H3A 109.5
C2 C3 H3B 109.5
H3A C3 H3B 109.5
C2 C3 H3C 109.5
H3A C3 H3C 109.5
H3B C3 H3C 109.5
C1_3 P1 C1_2 104.25(16)
C1_3 P1 C1_1 112.19(17)
C1_2 P1 C1_1 104.68(16)
C1_3 P1 Pt1 110.68(12)
C1_2 P1 Pt1 111.46(11)
C1_1 P1 Pt1 113.09(12)
C6_1 C1_1 C2_1 111.2(3)
C6_1 C1_1 P1 115.8(2)
C2_1 C1_1 P1 113.7(3)
C6_1 C1_1 H1_1 105.0
C2_1 C1_1 H1_1 105.0
P1 C1_1 H1_1 105.0
C3_1 C2_1 C1_1 110.3(3)
C3_1 C2_1 H2A_1 109.6
C1_1 C2_1 H2A_1 109.6
C3_1 C2_1 H2B_1 109.6
C1_1 C2_1 H2B_1 109.6
H2A_1 C2_1 H2B_1 108.1
C4_1 C3_1 C2_1 110.6(3)
C4_1 C3_1 H3A_1 109.5
C2_1 C3_1 H3A_1 109.5
C4_1 C3_1 H3B_1 109.5
C2_1 C3_1 H3B_1 109.5
H3A_1 C3_1 H3B_1 108.1
C3_1 C4_1 C5_1 110.9(3)
C3_1 C4_1 H4A_1 109.5
C5_1 C4_1 H4A_1 109.5
C3_1 C4_1 H4B_1 109.5
C5_1 C4_1 H4B_1 109.5
H4A_1 C4_1 H4B_1 108.0
C4_1 C5_1 C6_1 111.1(3)
C4_1 C5_1 H5A_1 109.4
C6_1 C5_1 H5A_1 109.4
C4_1 C5_1 H5B_1 109.4
C6_1 C5_1 H5B_1 109.4
H5A_1 C5_1 H5B_1 108.0
C1_1 C6_1 C5_1 109.8(3)
C1_1 C6_1 H6A_1 109.7
C5_1 C6_1 H6A_1 109.7
C1_1 C6_1 H6B_1 109.7
C5_1 C6_1 H6B_1 109.7
H6A_1 C6_1 H6B_1 108.2
C6_2 C1_2 C2_2 110.4(3)
C6_2 C1_2 P1 111.3(2)
C2_2 C1_2 P1 113.1(2)
C6_2 C1_2 H1_2 107.2
C2_2 C1_2 H1_2 107.2
P1 C1_2 H1_2 107.2
C3_2 C2_2 C1_2 110.4(3)
C3_2 C2_2 H2A_2 109.6
C1_2 C2_2 H2A_2 109.6
C3_2 C2_2 H2B_2 109.6
C1_2 C2_2 H2B_2 109.6
H2A_2 C2_2 H2B_2 108.1
C4_2 C3_2 C2_2 111.2(3)
C4_2 C3_2 H3A_2 109.4
C2_2 C3_2 H3A_2 109.4
C4_2 C3_2 H3B_2 109.4
C2_2 C3_2 H3B_2 109.4
H3A_2 C3_2 H3B_2 108.0
C3_2 C4_2 C5_2 110.6(3)
C3_2 C4_2 H4A_2 109.5
C5_2 C4_2 H4A_2 109.5
C3_2 C4_2 H4B_2 109.5
C5_2 C4_2 H4B_2 109.5
H4A_2 C4_2 H4B_2 108.1
C4_2 C5_2 C6_2 111.4(3)
C4_2 C5_2 H5A_2 109.3
C6_2 C5_2 H5A_2 109.3
C4_2 C5_2 H5B_2 109.3
C6_2 C5_2 H5B_2 109.3
H5A_2 C5_2 H5B_2 108.0
C5_2 C6_2 C1_2 110.2(3)
C5_2 C6_2 H6A_2 109.6
C1_2 C6_2 H6A_2 109.6
C5_2 C6_2 H6B_2 109.6
C1_2 C6_2 H6B_2 109.6
H6A_2 C6_2 H6B_2 108.1
C6_3 C1_3 C2_3 111.7(3)
C6_3 C1_3 P1 113.3(2)
C2_3 C1_3 P1 118.6(3)
C6_3 C1_3 H1_3 103.8
C2_3 C1_3 H1_3 103.8
P1 C1_3 H1_3 103.8
C1_3 C2_3 C3_3 108.9(3)
C1_3 C2_3 H2A_3 109.9
C3_3 C2_3 H2A_3 109.9
C1_3 C2_3 H2B_3 109.9
C3_3 C2_3 H2B_3 109.9
H2A_3 C2_3 H2B_3 108.3
C4_3 C3_3 C2_3 112.3(3)
C4_3 C3_3 H3A_3 109.1
C2_3 C3_3 H3A_3 109.1
C4_3 C3_3 H3B_3 109.1
C2_3 C3_3 H3B_3 109.1
H3A_3 C3_3 H3B_3 107.9
C3_3 C4_3 C5_3 112.3(4)
C3_3 C4_3 H4A_3 109.2
C5_3 C4_3 H4A_3 109.2
C3_3 C4_3 H4B_3 109.2
C5_3 C4_3 H4B_3 109.2
H4A_3 C4_3 H4B_3 107.9
C6_3 C5_3 C4_3 112.6(4)
C6_3 C5_3 H5A_3 109.1
C4_3 C5_3 H5A_3 109.1
C6_3 C5_3 H5B_3 109.1
C4_3 C5_3 H5B_3 109.1
H5A_3 C5_3 H5B_3 107.8
C5_3 C6_3 C1_3 110.9(3)
C5_3 C6_3 H6A_3 109.5
C1_3 C6_3 H6A_3 109.5
C5_3 C6_3 H6B_3 109.5
C1_3 C6_3 H6B_3 109.5
H6A_3 C6_3 H6B_3 108.0
C1_6 P2 C1_5 107.60(16)
C1_6 P2 C1_4 104.34(16)
C1_5 P2 C1_4 110.55(16)
C1_6 P2 Pt1 108.41(12)
C1_5 P2 Pt1 112.04(12)
C1_4 P2 Pt1 113.41(11)
C2_4 C1_4 C6_4 110.8(3)
C2_4 C1_4 P2 112.2(2)
C6_4 C1_4 P2 116.5(2)
C2_4 C1_4 H1_4 105.5
C6_4 C1_4 H1_4 105.5
P2 C1_4 H1_4 105.5
C3_4 C2_4 C1_4 111.1(3)
C3_4 C2_4 H2A_4 109.4
C1_4 C2_4 H2A_4 109.4
C3_4 C2_4 H2B_4 109.4
C1_4 C2_4 H2B_4 109.4
H2A_4 C2_4 H2B_4 108.0
C4_4 C3_4 C2_4 111.2(3)
C4_4 C3_4 H3A_4 109.4
C2_4 C3_4 H3A_4 109.4
C4_4 C3_4 H3B_4 109.4
C2_4 C3_4 H3B_4 109.4
H3A_4 C3_4 H3B_4 108.0
C3_4 C4_4 C5_4 111.3(3)
C3_4 C4_4 H4A_4 109.4
C5_4 C4_4 H4A_4 109.4
C3_4 C4_4 H4B_4 109.4
C5_4 C4_4 H4B_4 109.4
H4A_4 C4_4 H4B_4 108.0
C6_4 C5_4 C4_4 111.8(3)
C6_4 C5_4 H5A_4 109.3
C4_4 C5_4 H5A_4 109.3
C6_4 C5_4 H5B_4 109.3
C4_4 C5_4 H5B_4 109.3
H5A_4 C5_4 H5B_4 107.9
C5_4 C6_4 C1_4 110.8(3)
C5_4 C6_4 H6A_4 109.5
C1_4 C6_4 H6A_4 109.5
C5_4 C6_4 H6B_4 109.5
C1_4 C6_4 H6B_4 109.5
H6A_4 C6_4 H6B_4 108.1
C2_5 C1_5 C6_5 109.9(3)
C2_5 C1_5 P2 116.4(3)
C6_5 C1_5 P2 113.7(3)
C2_5 C1_5 H1_5 105.2
C6_5 C1_5 H1_5 105.2
P2 C1_5 H1_5 105.2
C1_5 C2_5 C3_5 110.1(4)
C1_5 C2_5 H2A_5 109.6
C3_5 C2_5 H2A_5 109.6
C1_5 C2_5 H2B_5 109.6
C3_5 C2_5 H2B_5 109.6
H2A_5 C2_5 H2B_5 108.1
C4_5 C3_5 C2_5 112.6(4)
C4_5 C3_5 H3A_5 109.1
C2_5 C3_5 H3A_5 109.1
C4_5 C3_5 H3B_5 109.1
C2_5 C3_5 H3B_5 109.1
H3A_5 C3_5 H3B_5 107.8
C5_5 C4_5 C3_5 111.7(4)
C5_5 C4_5 H4A_5 109.3
C3_5 C4_5 H4A_5 109.3
C5_5 C4_5 H4B_5 109.3
C3_5 C4_5 H4B_5 109.3
H4A_5 C4_5 H4B_5 107.9
C4_5 C5_5 C6_5 111.9(4)
C4_5 C5_5 H5A_5 109.2
C6_5 C5_5 H5A_5 109.2
C4_5 C5_5 H5B_5 109.2
C6_5 C5_5 H5B_5 109.2
H5A_5 C5_5 H5B_5 107.9
C5_5 C6_5 C1_5 108.8(4)
C5_5 C6_5 H6A_5 109.9
C1_5 C6_5 H6A_5 109.9
C5_5 C6_5 H6B_5 109.9
C1_5 C6_5 H6B_5 109.9
H6A_5 C6_5 H6B_5 108.3
C6_6 C1_6 C2_6 110.5(3)
C6_6 C1_6 P2 113.9(2)
C2_6 C1_6 P2 109.1(2)
C6_6 C1_6 H1_6 107.7
C2_6 C1_6 H1_6 107.7
P2 C1_6 H1_6 107.7
C3_6 C2_6 C1_6 111.5(3)
C3_6 C2_6 H2A_6 109.3
C1_6 C2_6 H2A_6 109.3
C3_6 C2_6 H2B_6 109.3
C1_6 C2_6 H2B_6 109.3
H2A_6 C2_6 H2B_6 108.0
C4_6 C3_6 C2_6 110.9(3)
C4_6 C3_6 H3A_6 109.5
C2_6 C3_6 H3A_6 109.5
C4_6 C3_6 H3B_6 109.5
C2_6 C3_6 H3B_6 109.5
H3A_6 C3_6 H3B_6 108.0
C5_6 C4_6 C3_6 110.5(3)
C5_6 C4_6 H4A_6 109.5
C3_6 C4_6 H4A_6 109.5
C5_6 C4_6 H4B_6 109.5
C3_6 C4_6 H4B_6 109.5
H4A_6 C4_6 H4B_6 108.1
C4_6 C5_6 C6_6 111.4(3)
C4_6 C5_6 H5A_6 109.3
C6_6 C5_6 H5A_6 109.3
C4_6 C5_6 H5B_6 109.3
C6_6 C5_6 H5B_6 109.3
H5A_6 C5_6 H5B_6 108.0
C5_6 C6_6 C1_6 110.0(3)
C5_6 C6_6 H6A_6 109.7
C1_6 C6_6 H6A_6 109.7
C5_6 C6_6 H6B_6 109.7
C1_6 C6_6 H6B_6 109.7
H6A_6 C6_6 H6B_6 108.2
C1_7 B2 C1_8 111.8(3)
C1_7 B2 C1_10 112.0(3)
C1_8 B2 C1_10 103.1(2)
C1_7 B2 C1_9 103.2(2)
C1_8 B2 C1_9 114.1(3)
C1_10 B2 C1_9 112.9(3)
C2_7 C1_7 C6_7 116.5(3)
C2_7 C1_7 B2 121.7(3)
C6_7 C1_7 B2 121.5(3)
C1_7 C2_7 C3_7 121.9(3)
C1_7 C2_7 H2_7 119.0
C3_7 C2_7 H2_7 119.0
C4_7 C3_7 C2_7 120.6(3)
C4_7 C3_7 C7_7 118.2(3)
C2_7 C3_7 C7_7 121.1(3)
C3_7 C4_7 C5_7 118.7(3)
C3_7 C4_7 H4_7 120.7
C5_7 C4_7 H4_7 120.7
C4_7 C5_7 C6_7 120.4(3)
C4_7 C5_7 C8_7 118.2(3)
C6_7 C5_7 C8_7 121.4(3)
C5_7 C6_7 C1_7 121.9(3)
C5_7 C6_7 H6_7 119.1
C1_7 C6_7 H6_7 119.1
F1_7 C7_7 F2_7 106.3(3)
F1_7 C7_7 F3_7 105.9(3)
F2_7 C7_7 F3_7 105.5(3)
F1_7 C7_7 C3_7 113.9(3)
F2_7 C7_7 C3_7 112.3(3)
F3_7 C7_7 C3_7 112.2(3)
F4_7 C8_7 F5_7 106.1(3)
F4_7 C8_7 F6_7 106.0(3)
F5_7 C8_7 F6_7 106.4(3)
F4_7 C8_7 C5_7 112.0(3)
F5_7 C8_7 C5_7 112.6(3)
F6_7 C8_7 C5_7 113.2(3)
C2_8 C1_8 C6_8 115.8(3)
C2_8 C1_8 B2 120.9(3)
C6_8 C1_8 B2 122.7(3)
C3_8 C2_8 C1_8 122.5(3)
C3_8 C2_8 H2_8 118.7
C1_8 C2_8 H2_8 118.7
C4_8 C3_8 C2_8 120.6(3)
C4_8 C3_8 C7_8 120.6(3)
C2_8 C3_8 C7_8 118.8(3)
C3_8 C4_8 C5_8 118.2(3)
C3_8 C4_8 H4_8 120.9
C5_8 C4_8 H4_8 120.9
C4_8 C5_8 C6_8 121.1(3)
C4_8 C5_8 C8_8 119.4(3)
C6_8 C5_8 C8_8 119.3(3)
C5_8 C6_8 C1_8 121.8(3)
C5_8 C6_8 H6_8 119.1
C1_8 C6_8 H6_8 119.1
F1_8 C7_8 F3_8 107.2(4)
F1_8 C7_8 F2_8 105.2(4)
F3_8 C7_8 F2_8 105.2(3)
F1_8 C7_8 C3_8 112.5(3)
F3_8 C7_8 C3_8 113.6(3)
F2_8 C7_8 C3_8 112.5(3)
F6_8 C8_8 F5_8 105.7(3)
F6_8 C8_8 F4_8 105.8(3)
F5_8 C8_8 F4_8 105.4(3)
F6_8 C8_8 C5_8 113.9(3)
F5_8 C8_8 C5_8 112.0(3)
F4_8 C8_8 C5_8 113.3(3)
C6_9 C1_9 C2_9 115.3(3)
C6_9 C1_9 B2 122.0(3)
C2_9 C1_9 B2 122.2(3)
C3_9 C2_9 C1_9 122.7(3)
C3_9 C2_9 H2_9 118.7
C1_9 C2_9 H2_9 118.7
C4_9 C3_9 C2_9 120.6(3)
C4_9 C3_9 C7_9 119.4(3)
C2_9 C3_9 C7_9 120.0(3)
C3_9 C4_9 C5_9 118.0(3)
C3_9 C4_9 H4_9 121.0
C5_9 C4_9 H4_9 121.0
C4_9 C5_9 C6_9 121.1(3)
C4_9 C5_9 C8_9 119.2(3)
C6_9 C5_9 C8_9 119.6(3)
C5_9 C6_9 C1_9 122.2(3)
C5_9 C6_9 H6_9 118.9
C1_9 C6_9 H6_9 118.9
F3B_9 C7_9 F1B_9 116.5(16)
F3A_9 C7_9 F2A_9 109.7(6)
F3A_9 C7_9 F1A_9 105.4(5)
F2A_9 C7_9 F1A_9 102.6(5)
F3B_9 C7_9 F2B_9 101.5(15)
F1B_9 C7_9 F2B_9 99.2(12)
F3B_9 C7_9 C3_9 116.0(14)
F1B_9 C7_9 C3_9 115.4(6)
F3A_9 C7_9 C3_9 113.7(4)
F2A_9 C7_9 C3_9 113.7(6)
F1A_9 C7_9 C3_9 110.9(3)
F2B_9 C7_9 C3_9 104.5(6)
F5_9 C8_9 F4_9 107.7(3)
F5_9 C8_9 F6_9 105.9(3)
F4_9 C8_9 F6_9 103.8(3)
F5_9 C8_9 C5_9 113.3(3)
F4_9 C8_9 C5_9 113.6(3)
F6_9 C8_9 C5_9 111.8(3)
C6_10 C1_10 C2_10 115.9(3)
C6_10 C1_10 B2 122.9(3)
C2_10 C1_10 B2 121.0(3)
C3_10 C2_10 C1_10 122.1(4)
C3_10 C2_10 H2_10 119.0
C1_10 C2_10 H2_10 119.0
C4_10 C3_10 C2_10 120.8(4)
C4_10 C3_10 C7_10 120.7(4)
C2_10 C3_10 C7_10 118.5(4)
C5_10 C4_10 C3_10 118.2(3)
C5_10 C4_10 H4_10 120.9
C3_10 C4_10 H4_10 120.9
C4_10 C5_10 C6_10 121.1(4)
C4_10 C5_10 C8_10 119.8(4)
C6_10 C5_10 C8_10 119.0(4)
C5_10 C6_10 C1_10 121.8(4)
C5_10 C6_10 H6_10 119.1
C1_10 C6_10 H6_10 119.1
F3_10 C7_10 F1_10 106.9(4)
F3_10 C7_10 F2_10 105.2(4)
F1_10 C7_10 F2_10 106.4(5)
F3_10 C7_10 C3_10 113.0(4)
F1_10 C7_10 C3_10 112.3(3)
F2_10 C7_10 C3_10 112.5(3)
F6_10 C8_10 F4_10 109.3(5)
F6_10 C8_10 F5_10 103.8(6)
F4_10 C8_10 F5_10 102.9(4)
F6_10 C8_10 C5_10 114.2(4)
F4_10 C8_10 C5_10 113.2(5)
F5_10 C8_10 C5_10 112.4(4)
Cl1_11 C1_11 Cl2_11 107.9

loop_
_geom_bond_atom_site_label_1
_geom_bond_atom_site_label_2
_geom_bond_distance
Pt1 B1 1.971(5)
Pt1 N1 2.094(3)
Pt1 P1 2.3341(9)
Pt1 P2 2.3380(9)
B1 O1 1.197(6)
N1 C2 1.129(5)
C2 C3 1.459(6)
C3 H3A 0.9800
C3 H3B 0.9800
C3 H3C 0.9800
P1 C1_3 1.841(4)
P1 C1_2 1.841(3)
P1 C1_1 1.846(3)
C1_1 C6_1 1.526(5)
C1_1 C2_1 1.532(5)
C1_1 H1_1 1.0000
C2_1 C3_1 1.527(5)
C2_1 H2A_1 0.9900
C2_1 H2B_1 0.9900
C3_1 C4_1 1.520(7)
C3_1 H3A_1 0.9900
C3_1 H3B_1 0.9900
C4_1 C5_1 1.526(6)
C4_1 H4A_1 0.9900
C4_1 H4B_1 0.9900
C5_1 C6_1 1.534(5)
C5_1 H5A_1 0.9900
C5_1 H5B_1 0.9900
C6_1 H6A_1 0.9900
C6_1 H6B_1 0.9900
C1_2 C6_2 1.531(5)
C1_2 C2_2 1.532(5)
C1_2 H1_2 1.0000
C2_2 C3_2 1.525(5)
C2_2 H2A_2 0.9900
C2_2 H2B_2 0.9900
C3_2 C4_2 1.523(6)
C3_2 H3A_2 0.9900
C3_2 H3B_2 0.9900
C4_2 C5_2 1.527(6)
C4_2 H4A_2 0.9900
C4_2 H4B_2 0.9900
C5_2 C6_2 1.527(5)
C5_2 H5A_2 0.9900
C5_2 H5B_2 0.9900
C6_2 H6A_2 0.9900
C6_2 H6B_2 0.9900
C1_3 C6_3 1.526(5)
C1_3 C2_3 1.527(5)
C1_3 H1_3 1.0000
C2_3 C3_3 1.542(6)
C2_3 H2A_3 0.9900
C2_3 H2B_3 0.9900
C3_3 C4_3 1.496(7)
C3_3 H3A_3 0.9900
C3_3 H3B_3 0.9900
C4_3 C5_3 1.516(7)
C4_3 H4A_3 0.9900
C4_3 H4B_3 0.9900
C5_3 C6_3 1.513(6)
C5_3 H5A_3 0.9900
C5_3 H5B_3 0.9900
C6_3 H6A_3 0.9900
C6_3 H6B_3 0.9900
P2 C1_6 1.841(3)
P2 C1_5 1.843(4)
P2 C1_4 1.856(3)
C1_4 C2_4 1.534(5)
C1_4 C6_4 1.541(5)
C1_4 H1_4 1.0000
C2_4 C3_4 1.523(5)
C2_4 H2A_4 0.9900
C2_4 H2B_4 0.9900
C3_4 C4_4 1.515(6)
C3_4 H3A_4 0.9900
C3_4 H3B_4 0.9900
C4_4 C5_4 1.524(5)
C4_4 H4A_4 0.9900
C4_4 H4B_4 0.9900
C5_4 C6_4 1.523(5)
C5_4 H5A_4 0.9900
C5_4 H5B_4 0.9900
C6_4 H6A_4 0.9900
C6_4 H6B_4 0.9900
C1_5 C2_5 1.525(5)
C1_5 C6_5 1.538(5)
C1_5 H1_5 1.0000
C2_5 C3_5 1.531(6)
C2_5 H2A_5 0.9900
C2_5 H2B_5 0.9900
C3_5 C4_5 1.499(8)
C3_5 H3A_5 0.9900
C3_5 H3B_5 0.9900
C4_5 C5_5 1.494(8)
C4_5 H4A_5 0.9900
C4_5 H4B_5 0.9900
C5_5 C6_5 1.528(6)
C5_5 H5A_5 0.9900
C5_5 H5B_5 0.9900
C6_5 H6A_5 0.9900
C6_5 H6B_5 0.9900
C1_6 C6_6 1.529(5)
C1_6 C2_6 1.533(5)
C1_6 H1_6 1.0000
C2_6 C3_6 1.529(5)
C2_6 H2A_6 0.9900
C2_6 H2B_6 0.9900
C3_6 C4_6 1.528(6)
C3_6 H3A_6 0.9900
C3_6 H3B_6 0.9900
C4_6 C5_6 1.522(6)
C4_6 H4A_6 0.9900
C4_6 H4B_6 0.9900
C5_6 C6_6 1.526(5)
C5_6 H5A_6 0.9900
C5_6 H5B_6 0.9900
C6_6 H6A_6 0.9900
C6_6 H6B_6 0.9900
B2 C1_7 1.636(5)
B2 C1_8 1.637(5)
B2 C1_10 1.640(5)
B2 C1_9 1.640(5)
C1_7 C2_7 1.394(5)
C1_7 C6_7 1.402(5)
C2_7 C3_7 1.394(4)
C2_7 H2_7 0.9500
C3_7 C4_7 1.382(5)
C3_7 C7_7 1.485(5)
C4_7 C5_7 1.390(5)
C4_7 H4_7 0.9500
C5_7 C6_7 1.392(5)
C5_7 C8_7 1.488(5)
C6_7 H6_7 0.9500
C7_7 F1_7 1.331(4)
C7_7 F2_7 1.339(4)
C7_7 F3_7 1.343(4)
C8_7 F4_7 1.338(4)
C8_7 F5_7 1.339(4)
C8_7 F6_7 1.343(4)
C1_8 C2_8 1.398(5)
C1_8 C6_8 1.401(5)
C2_8 C3_8 1.388(5)
C2_8 H2_8 0.9500
C3_8 C4_8 1.383(5)
C3_8 C7_8 1.500(5)
C4_8 C5_8 1.384(5)
C4_8 H4_8 0.9500
C5_8 C6_8 1.391(4)
C5_8 C8_8 1.485(5)
C6_8 H6_8 0.9500
C7_8 F1_8 1.316(5)
C7_8 F3_8 1.317(4)
C7_8 F2_8 1.328(5)
C8_8 F6_8 1.335(4)
C8_8 F5_8 1.342(4)
C8_8 F4_8 1.344(4)
C1_9 C6_9 1.399(5)
C1_9 C2_9 1.402(4)
C2_9 C3_9 1.387(5)
C2_9 H2_9 0.9500
C3_9 C4_9 1.384(5)
C3_9 C7_9 1.498(5)
C4_9 C5_9 1.384(5)
C4_9 H4_9 0.9500
C5_9 C6_9 1.386(5)
C5_9 C8_9 1.498(5)
C6_9 H6_9 0.9500
C7_9 F3B_9 1.17(2)
C7_9 F1B_9 1.270(11)
C7_9 F3A_9 1.278(5)
C7_9 F2A_9 1.325(8)
C7_9 F1A_9 1.377(5)
C7_9 F2B_9 1.483(13)
C8_9 F5_9 1.311(4)
C8_9 F4_9 1.315(4)
C8_9 F6_9 1.333(4)
C1_10 C6_10 1.395(5)
C1_10 C2_10 1.398(5)
C2_10 C3_10 1.385(5)
C2_10 H2_10 0.9500
C3_10 C4_10 1.379(6)
C3_10 C7_10 1.506(6)
C4_10 C5_10 1.377(6)
C4_10 H4_10 0.9500
C5_10 C6_10 1.387(5)
C5_10 C8_10 1.488(6)
C6_10 H6_10 0.9500
C7_10 F3_10 1.322(5)
C7_10 F1_10 1.325(5)
C7_10 F2_10 1.325(5)
C8_10 F6_10 1.294(6)
C8_10 F4_10 1.307(6)
C8_10 F5_10 1.340(6)
C1_11 Cl1_11 1.7578
C1_11 Cl2_11 1.7578
C1_11 H1A_11 1.1025
C1_11 H1B_11 1.1025

loop_
_geom_torsion_atom_site_label_1
_geom_torsion_atom_site_label_2
_geom_torsion_atom_site_label_3
_geom_torsion_atom_site_label_4
_geom_torsion
B1 Pt1 P1 C1_3 -153.8(2)
N1 Pt1 P1 C1_3 24.74(16)
B1 Pt1 P1 C1_2 90.64(19)
N1 Pt1 P1 C1_2 -90.80(15)
B1 Pt1 P1 C1_1 -26.97(19)
N1 Pt1 P1 C1_1 151.59(15)
C1_3 P1 C1_1 C6_1 -58.3(3)
C1_2 P1 C1_1 C6_1 54.1(3)
Pt1 P1 C1_1 C6_1 175.7(2)
C1_3 P1 C1_1 C2_1 72.3(3)
C1_2 P1 C1_1 C2_1 -175.3(3)
Pt1 P1 C1_1 C2_1 -53.8(3)
C6_1 C1_1 C2_1 C3_1 -57.5(4)
P1 C1_1 C2_1 C3_1 169.7(3)
C1_1 C2_1 C3_1 C4_1 57.0(4)
C2_1 C3_1 C4_1 C5_1 -57.0(4)
C3_1 C4_1 C5_1 C6_1 57.0(4)
C2_1 C1_1 C6_1 C5_1 57.0(4)
P1 C1_1 C6_1 C5_1 -171.3(3)
C4_1 C5_1 C6_1 C1_1 -56.5(4)
C1_3 P1 C1_2 C6_2 -63.4(3)
C1_1 P1 C1_2 C6_2 178.7(2)
Pt1 P1 C1_2 C6_2 56.1(3)
C1_3 P1 C1_2 C2_2 171.7(3)
C1_1 P1 C1_2 C2_2 53.7(3)
Pt1 P1 C1_2 C2_2 -68.9(3)
C6_2 C1_2 C2_2 C3_2 57.6(4)
P1 C1_2 C2_2 C3_2 -176.9(3)
C1_2 C2_2 C3_2 C4_2 -57.1(4)
C2_2 C3_2 C4_2 C5_2 56.0(4)
C3_2 C4_2 C5_2 C6_2 -56.0(4)
C4_2 C5_2 C6_2 C1_2 56.7(4)
C2_2 C1_2 C6_2 C5_2 -57.4(4)
P1 C1_2 C6_2 C5_2 176.2(3)
C1_2 P1 C1_3 C6_3 -175.3(3)
C1_1 P1 C1_3 C6_3 -62.6(3)
Pt1 P1 C1_3 C6_3 64.7(3)
C1_2 P1 C1_3 C2_3 -41.5(3)
C1_1 P1 C1_3 C2_3 71.2(3)
Pt1 P1 C1_3 C2_3 -161.5(3)
C6_3 C1_3 C2_3 C3_3 -57.0(4)
P1 C1_3 C2_3 C3_3 168.5(3)
C1_3 C2_3 C3_3 C4_3 56.1(5)
C2_3 C3_3 C4_3 C5_3 -54.1(5)
C3_3 C4_3 C5_3 C6_3 52.3(6)
C4_3 C5_3 C6_3 C1_3 -52.8(5)
C2_3 C1_3 C6_3 C5_3 56.2(5)
P1 C1_3 C6_3 C5_3 -166.8(3)
B1 Pt1 P2 C1_6 -82.99(19)
N1 Pt1 P2 C1_6 98.61(15)
B1 Pt1 P2 C1_5 35.6(2)
N1 Pt1 P2 C1_5 -142.79(15)
B1 Pt1 P2 C1_4 161.63(19)
N1 Pt1 P2 C1_4 -16.77(14)
C1_6 P2 C1_4 C2_4 172.4(2)
C1_5 P2 C1_4 C2_4 57.0(3)
Pt1 P2 C1_4 C2_4 -69.8(2)
C1_6 P2 C1_4 C6_4 43.2(3)
C1_5 P2 C1_4 C6_4 -72.2(3)
Pt1 P2 C1_4 C6_4 161.0(2)
C6_4 C1_4 C2_4 C3_4 -55.8(4)
P2 C1_4 C2_4 C3_4 172.1(2)
C1_4 C2_4 C3_4 C4_4 56.3(4)
C2_4 C3_4 C4_4 C5_4 -55.9(4)
C3_4 C4_4 C5_4 C6_4 55.6(4)
C4_4 C5_4 C6_4 C1_4 -55.1(4)
C2_4 C1_4 C6_4 C5_4 55.0(4)
P2 C1_4 C6_4 C5_4 -175.2(2)
C1_6 P2 C1_5 C2_5 -64.3(3)
C1_4 P2 C1_5 C2_5 49.0(3)
Pt1 P2 C1_5 C2_5 176.6(3)
C1_6 P2 C1_5 C6_5 166.4(3)
C1_4 P2 C1_5 C6_5 -80.3(3)
Pt1 P2 C1_5 C6_5 47.3(3)
C6_5 C1_5 C2_5 C3_5 -57.5(5)
P2 C1_5 C2_5 C3_5 171.4(3)
C1_5 C2_5 C3_5 C4_5 54.4(5)
C2_5 C3_5 C4_5 C5_5 -53.0(5)
C3_5 C4_5 C5_5 C6_5 55.4(5)
C4_5 C5_5 C6_5 C1_5 -58.4(5)
C2_5 C1_5 C6_5 C5_5 59.4(4)
P2 C1_5 C6_5 C5_5 -168.1(3)
C1_5 P2 C1_6 C6_6 -51.2(3)
C1_4 P2 C1_6 C6_6 -168.6(3)
Pt1 P2 C1_6 C6_6 70.2(3)
C1_5 P2 C1_6 C2_6 -175.2(2)
C1_4 P2 C1_6 C2_6 67.4(3)
Pt1 P2 C1_6 C2_6 -53.8(3)
C6_6 C1_6 C2_6 C3_6 56.1(4)
P2 C1_6 C2_6 C3_6 -177.9(3)
C1_6 C2_6 C3_6 C4_6 -55.3(5)
C2_6 C3_6 C4_6 C5_6 55.5(5)
C3_6 C4_6 C5_6 C6_6 -57.5(5)
C4_6 C5_6 C6_6 C1_6 58.2(4)
C2_6 C1_6 C6_6 C5_6 -56.9(4)
P2 C1_6 C6_6 C5_6 179.9(3)
C1_8 B2 C1_7 C2_7 149.5(3)
C1_10 B2 C1_7 C2_7 34.3(4)
C1_9 B2 C1_7 C2_7 -87.4(3)
C1_8 B2 C1_7 C6_7 -37.6(4)
C1_10 B2 C1_7 C6_7 -152.8(3)
C1_9 B2 C1_7 C6_7 85.5(3)
C6_7 C1_7 C2_7 C3_7 -0.1(5)
B2 C1_7 C2_7 C3_7 173.2(3)
C1_7 C2_7 C3_7 C4_7 0.0(5)
C1_7 C2_7 C3_7 C7_7 179.1(3)
C2_7 C3_7 C4_7 C5_7 0.2(5)
C7_7 C3_7 C4_7 C5_7 -178.9(3)
C3_7 C4_7 C5_7 C6_7 -0.2(5)
C3_7 C4_7 C5_7 C8_7 -178.3(3)
C4_7 C5_7 C6_7 C1_7 0.1(5)
C8_7 C5_7 C6_7 C1_7 178.2(3)
C2_7 C1_7 C6_7 C5_7 0.1(5)
B2 C1_7 C6_7 C5_7 -173.2(3)
C4_7 C3_7 C7_7 F1_7 176.0(3)
C2_7 C3_7 C7_7 F1_7 -3.0(5)
C4_7 C3_7 C7_7 F2_7 -63.0(4)
C2_7 C3_7 C7_7 F2_7 117.9(3)
C4_7 C3_7 C7_7 F3_7 55.7(4)
C2_7 C3_7 C7_7 F3_7 -123.4(3)
C4_7 C5_7 C8_7 F4_7 69.4(4)
C6_7 C5_7 C8_7 F4_7 -108.7(4)
C4_7 C5_7 C8_7 F5_7 -50.1(4)
C6_7 C5_7 C8_7 F5_7 131.9(3)
C4_7 C5_7 C8_7 F6_7 -170.8(3)
C6_7 C5_7 C8_7 F6_7 11.1(5)
C1_7 B2 C1_8 C2_8 -38.0(4)
C1_10 B2 C1_8 C2_8 82.5(3)
C1_9 B2 C1_8 C2_8 -154.7(3)
C1_7 B2 C1_8 C6_8 151.0(3)
C1_10 B2 C1_8 C6_8 -88.5(3)
C1_9 B2 C1_8 C6_8 34.4(4)
C6_8 C1_8 C2_8 C3_8 0.1(5)
B2 C1_8 C2_8 C3_8 -171.4(3)
C1_8 C2_8 C3_8 C4_8 -0.4(5)
C1_8 C2_8 C3_8 C7_8 178.0(3)
C2_8 C3_8 C4_8 C5_8 0.0(5)
C7_8 C3_8 C4_8 C5_8 -178.3(3)
C3_8 C4_8 C5_8 C6_8 0.6(5)
C3_8 C4_8 C5_8 C8_8 175.4(3)
C4_8 C5_8 C6_8 C1_8 -0.9(5)
C8_8 C5_8 C6_8 C1_8 -175.7(3)
C2_8 C1_8 C6_8 C5_8 0.5(5)
B2 C1_8 C6_8 C5_8 171.9(3)
C4_8 C3_8 C7_8 F1_8 122.5(4)
C2_8 C3_8 C7_8 F1_8 -55.9(5)
C4_8 C3_8 C7_8 F3_8 0.5(5)
C2_8 C3_8 C7_8 F3_8 -177.9(3)
C4_8 C3_8 C7_8 F2_8 -118.9(4)
C2_8 C3_8 C7_8 F2_8 62.7(4)
C4_8 C5_8 C8_8 F6_8 150.9(3)
C6_8 C5_8 C8_8 F6_8 -34.1(4)
C4_8 C5_8 C8_8 F5_8 -89.2(4)
C6_8 C5_8 C8_8 F5_8 85.7(4)
C4_8 C5_8 C8_8 F4_8 29.9(4)
C6_8 C5_8 C8_8 F4_8 -155.1(3)
C1_7 B2 C1_9 C6_9 -81.0(3)
C1_8 B2 C1_9 C6_9 40.5(4)
C1_10 B2 C1_9 C6_9 157.9(3)
C1_7 B2 C1_9 C2_9 89.9(3)
C1_8 B2 C1_9 C2_9 -148.6(3)
C1_10 B2 C1_9 C2_9 -31.2(4)
C6_9 C1_9 C2_9 C3_9 -2.6(4)
B2 C1_9 C2_9 C3_9 -174.1(3)
C1_9 C2_9 C3_9 C4_9 3.7(5)
C1_9 C2_9 C3_9 C7_9 -174.7(3)
C2_9 C3_9 C4_9 C5_9 -1.0(5)
C7_9 C3_9 C4_9 C5_9 177.3(3)
C3_9 C4_9 C5_9 C6_9 -2.5(5)
C3_9 C4_9 C5_9 C8_9 174.9(3)
C4_9 C5_9 C6_9 C1_9 3.5(5)
C8_9 C5_9 C6_9 C1_9 -173.9(3)
C2_9 C1_9 C6_9 C5_9 -0.9(4)
B2 C1_9 C6_9 C5_9 170.6(3)
C4_9 C3_9 C7_9 F3B_9 128(2)
C2_9 C3_9 C7_9 F3B_9 -54(2)
C4_9 C3_9 C7_9 F1B_9 -13.5(15)
C2_9 C3_9 C7_9 F1B_9 164.9(14)
C4_9 C3_9 C7_9 F3A_9 -77.7(6)
C2_9 C3_9 C7_9 F3A_9 100.6(6)
C4_9 C3_9 C7_9 F2A_9 155.9(5)
C2_9 C3_9 C7_9 F2A_9 -25.8(6)
C4_9 C3_9 C7_9 F1A_9 40.8(6)
C2_9 C3_9 C7_9 F1A_9 -140.8(5)
C4_9 C3_9 C7_9 F2B_9 -121.3(14)
C2_9 C3_9 C7_9 F2B_9 57.0(14)
C4_9 C5_9 C8_9 F5_9 132.9(3)
C6_9 C5_9 C8_9 F5_9 -49.7(5)
C4_9 C5_9 C8_9 F4_9 9.6(5)
C6_9 C5_9 C8_9 F4_9 -173.0(3)
C4_9 C5_9 C8_9 F6_9 -107.5(4)
C6_9 C5_9 C8_9 F6_9 69.9(4)
C1_7 B2 C1_10 C6_10 -144.8(3)
C1_8 B2 C1_10 C6_10 94.8(3)
C1_9 B2 C1_10 C6_10 -28.9(4)
C1_7 B2 C1_10 C2_10 41.0(4)
C1_8 B2 C1_10 C2_10 -79.4(3)
C1_9 B2 C1_10 C2_10 157.0(3)
C6_10 C1_10 C2_10 C3_10 0.7(5)
B2 C1_10 C2_10 C3_10 175.2(3)
C1_10 C2_10 C3_10 C4_10 2.4(5)
C1_10 C2_10 C3_10 C7_10 -175.3(3)
C2_10 C3_10 C4_10 C5_10 -2.8(6)
C7_10 C3_10 C4_10 C5_10 174.9(4)
C3_10 C4_10 C5_10 C6_10 0.0(6)
C3_10 C4_10 C5_10 C8_10 -177.9(4)
C4_10 C5_10 C6_10 C1_10 3.2(6)
C8_10 C5_10 C6_10 C1_10 -178.9(4)
C2_10 C1_10 C6_10 C5_10 -3.4(5)
B2 C1_10 C6_10 C5_10 -177.9(3)
C4_10 C3_10 C7_10 F3_10 15.8(5)
C2_10 C3_10 C7_10 F3_10 -166.5(3)
C4_10 C3_10 C7_10 F1_10 -105.2(5)
C2_10 C3_10 C7_10 F1_10 72.5(5)
C4_10 C3_10 C7_10 F2_10 134.7(4)
C2_10 C3_10 C7_10 F2_10 -47.6(5)
C4_10 C5_10 C8_10 F6_10 -166.3(6)
C6_10 C5_10 C8_10 F6_10 15.7(8)
C4_10 C5_10 C8_10 F4_10 -40.3(6)
C6_10 C5_10 C8_10 F4_10 141.7(4)
C4_10 C5_10 C8_10 F5_10 75.7(6)
C6_10 C5_10 C8_10 F5_10 -102.2(5)
